data_7244906
loop_
_publ_author_name
'Borah, Rakhimoni'
'Lahkar, Surabhi'
'Deori, Naranarayan'
'Brahma, Sanfaori'

_publ_section_title
;
 Synthesis, characterization and application of oxovanadium(iv) complexes
 with [NNO] donor ligands: X-ray structures of their corresponding
 dioxovanadium(v) complexes
;
_journal_issue 22
_journal_name_full 'RSC Advances'
_journal_page_first 13740
_journal_page_last 13748
_journal_paper_doi 10.1039/D2RA01448C
_journal_volume 12
_journal_year 2022
_chemical_formula_sum 'C17 H20 N3 O3 V'
_chemical_formula_weight 365.30
_space_group_crystal_system monoclinic
_space_group_IT_number 4
_space_group_name_Hall 'P 2yb'
_space_group_name_H-M_alt 'P 1 21 1'
_atom_sites_solution_hydrogens mixed
_audit_creation_method SHELXL-2018/3
_audit_update_record
;
2022-02-24 deposited with the CCDC.	2022-04-13 downloaded from the CCDC.
;
_cell_angle_alpha 90
_cell_angle_beta 90.978(3)
_cell_angle_gamma 90
_cell_formula_units_Z 4
_cell_length_a 6.6846(7)
_cell_length_b 8.3382(9)
_cell_length_c 30.000(3)
_cell_measurement_reflns_used 9964
_cell_measurement_temperature 296(2)
_cell_measurement_theta_max 31.07
_cell_measurement_theta_min 3.13
_cell_volume 1671.9(3)
_computing_cell_refinement 'Bruker SAINT'
_computing_data_collection 'Bruker APEX2'
_computing_data_reduction 'Bruker SAINT'
_computing_molecular_graphics 'Bruker SAINT'
_computing_publication_material 'Bruker SAINT'
_computing_structure_refinement 'SHELXL-2018/3 (Sheldrick, 2018)'
_computing_structure_solution 'SHELXT 2014/5 (Sheldrick, 2014)'
_diffrn_ambient_temperature 296(2)
_diffrn_measured_fraction_theta_full 0.991
_diffrn_measured_fraction_theta_max 0.991
_diffrn_measurement_device_type 'Bruker APEX-II CCD'
_diffrn_measurement_method '\f and \w scans'
_diffrn_radiation_type MoK\a
_diffrn_radiation_wavelength 0.71073
_diffrn_reflns_av_R_equivalents 0.0235
_diffrn_reflns_av_unetI/netI 0.0252
_diffrn_reflns_Laue_measured_fraction_full 0.991
_diffrn_reflns_Laue_measured_fraction_max 0.991
_diffrn_reflns_limit_h_max 8
_diffrn_reflns_limit_h_min -8
_diffrn_reflns_limit_k_max 10
_diffrn_reflns_limit_k_min -10
_diffrn_reflns_limit_l_max 32
_diffrn_reflns_limit_l_min -37
_diffrn_reflns_number 24648
_diffrn_reflns_point_group_measured_fraction_full 0.988
_diffrn_reflns_point_group_measured_fraction_max 0.988
_diffrn_reflns_theta_full 25.242
_diffrn_reflns_theta_max 25.999
_diffrn_reflns_theta_min 2.037
_exptl_absorpt_coefficient_mu 0.614
_exptl_absorpt_correction_type none
_exptl_crystal_colour brown
_exptl_crystal_density_diffrn 1.451
_exptl_crystal_description block
_exptl_crystal_F_000 760
_exptl_crystal_size_max 0.19
_exptl_crystal_size_mid 0.16
_exptl_crystal_size_min 0.15
_refine_diff_density_max 0.247
_refine_diff_density_min -0.263
_refine_diff_density_rms 0.046
_refine_ls_abs_structure_details
;
 Refined as an inversion twin.
;
_refine_ls_abs_structure_Flack 0.43(5)
_refine_ls_extinction_method none
_refine_ls_goodness_of_fit_ref 1.049
_refine_ls_hydrogen_treatment mixed
_refine_ls_matrix_type full
_refine_ls_number_parameters 442
_refine_ls_number_reflns 6487
_refine_ls_number_restraints 1
_refine_ls_restrained_S_all 1.049
_refine_ls_R_factor_all 0.0410
_refine_ls_R_factor_gt 0.0331
_refine_ls_shift/su_max 0.000
_refine_ls_shift/su_mean 0.000
_refine_ls_structure_factor_coef Fsqd
_refine_ls_weighting_details 'w=1/[\s^2^(Fo^2^)+(0.0442P)^2^+0.5576P] where P=(Fo^2^+2Fc^2^)/3'
_refine_ls_weighting_scheme calc
_refine_ls_wR_factor_gt 0.0845
_refine_ls_wR_factor_ref 0.0894
_reflns_Friedel_coverage 0.859
_reflns_Friedel_fraction_full 0.985
_reflns_Friedel_fraction_max 0.986
_reflns_number_gt 5528
_reflns_number_total 6487
_reflns_threshold_expression 'I > 2\s(I)'
_cod_data_source_file d2ra01448c2.cif
_cod_data_source_block shelx_CCDC1
_cod_original_sg_symbol_H-M 'P 21'
_cod_database_code 7244906
_shelx_shelxl_version_number 2018/3
_shelx_space_group_comment
;
The symmetry employed for this shelxl refinement is uniquely defined
by the following loop, which should always be used as a source of
symmetry information in preference to the above space-group names.
They are only intended as comments.
;

loop_
_space_group_symop_operation_xyz
'x, y, z'
'-x, y+1/2, -z'

loop_
_atom_site_label
_atom_site_type_symbol
_atom_site_fract_x
_atom_site_fract_y
_atom_site_fract_z
_atom_site_U_iso_or_equiv
_atom_site_adp_type
_atom_site_occupancy
_atom_site_site_symmetry_order
_atom_site_calc_flag
_atom_site_refinement_flags_posn
_atom_site_refinement_flags_adp
_atom_site_refinement_flags_occupancy
_atom_site_disorder_assembly
_atom_site_disorder_group
C1A C 0.4555(8) 0.8362(12) 0.23285(17) 0.0459(19) Uani 1 1 d . . . . .
H1A H 0.325297 0.848979 0.242673 0.055 Uiso 1 1 calc R U . . .
C2A C 0.4985(9) 0.8913(12) 0.1931(2) 0.056(2) Uani 1 1 d . . . . .
H2A H 0.399546 0.938838 0.175354 0.067 Uiso 1 1 calc R U . . .
C3A C 0.7006(10) 0.8776(13) 0.1770(2) 0.052(2) Uani 1 1 d . . . . .
H3A H 0.734680 0.911957 0.148656 0.062 Uiso 1 1 calc R U . . .
C4A C 0.8383(8) 0.8120(12) 0.20553(16) 0.046(2) Uani 1 1 d . . . . .
H4A H 0.972253 0.808529 0.197710 0.056 Uiso 1 1 calc R U . . .
C5A C 0.7795(8) 0.7498(10) 0.24642(17) 0.0342(16) Uani 1 1 d . . . . .
C6A C 0.9264(7) 0.6691(10) 0.27925(15) 0.0318(13) Uani 1 1 d . . . . .
H6A1 H 0.982313 0.573460 0.265928 0.038 Uiso 1 1 calc R U . . .
H6A2 H 1.035180 0.741811 0.286694 0.038 Uiso 1 1 calc R U . . .
C7A C 0.9241(7) 0.5428(9) 0.34860(16) 0.0289(14) Uani 1 1 d . . . . .
C8A C 0.8614(7) 0.4919(8) 0.39162(17) 0.0273(13) Uani 1 1 d . . . . .
C9A C 0.9902(10) 0.4079(10) 0.4185(2) 0.0408(18) Uani 1 1 d . . . . .
H9A H 1.112101 0.375715 0.407053 0.049 Uiso 1 1 calc R U . . .
C10A C 0.9472(8) 0.3680(10) 0.46279(17) 0.0374(17) Uani 1 1 d . . . . .
H10A H 1.036725 0.306648 0.479645 0.045 Uiso 1 1 calc R U . . .
C11A C 0.7650(8) 0.4223(9) 0.48165(19) 0.0333(15) Uani 1 1 d . . . . .
C12A C 0.6362(8) 0.5124(11) 0.45412(18) 0.0371(16) Uani 1 1 d . . . . .
H12A H 0.518158 0.551782 0.465880 0.045 Uiso 1 1 calc R U . . .
C13A C 0.6790(7) 0.5451(9) 0.40961(15) 0.0285(14) Uani 1 1 d . . . . .
C14A C 0.5358(9) 0.4429(9) 0.54460(18) 0.0398(18) Uani 1 1 d . . . . .
H14A H 0.503440 0.373735 0.569462 0.048 Uiso 1 1 calc R U . . .
H14B H 0.427894 0.433375 0.522721 0.048 Uiso 1 1 calc R U . . .
C15A C 0.5415(11) 0.6143(10) 0.5612(2) 0.0497(18) Uani 1 1 d . . . . .
H15A H 0.414544 0.641506 0.573624 0.075 Uiso 1 1 calc R U . . .
H15B H 0.644596 0.625196 0.583624 0.075 Uiso 1 1 calc R U . . .
H15C H 0.568846 0.684997 0.536757 0.075 Uiso 1 1 calc R U . . .
C16A C 0.8578(8) 0.3020(9) 0.55472(17) 0.0360(16) Uani 1 1 d . . . . .
H16A H 0.926987 0.218629 0.538507 0.043 Uiso 1 1 calc R U . . .
H16B H 0.783430 0.251034 0.578325 0.043 Uiso 1 1 calc R U . . .
C17A C 1.0122(10) 0.4172(12) 0.5754(3) 0.056(2) Uani 1 1 d . . . . .
H17A H 1.100726 0.358769 0.595006 0.084 Uiso 1 1 calc R U . . .
H17B H 1.087949 0.466316 0.552189 0.084 Uiso 1 1 calc R U . . .
H17C H 0.944459 0.498706 0.591988 0.084 Uiso 1 1 calc R U . . .
C1B C 1.0475(8) 0.1803(13) 0.2674(2) 0.055(2) Uani 1 1 d . . . . .
H1B H 1.181081 0.180520 0.259203 0.066 Uiso 1 1 calc R U . . .
C2B C 0.9958(9) 0.1126(12) 0.30835(17) 0.052(2) Uani 1 1 d . . . . .
H2B H 1.092086 0.064763 0.326721 0.063 Uiso 1 1 calc R U . . .
C3B C 0.8076(11) 0.1184(12) 0.3201(2) 0.051(2) Uani 1 1 d . . . . .
H3B H 0.768960 0.070333 0.346531 0.061 Uiso 1 1 calc R U . . .
C4B C 0.6646(8) 0.1960(11) 0.2932(2) 0.048(2) Uani 1 1 d . . . . .
H4B H 0.534087 0.208934 0.302800 0.057 Uiso 1 1 calc R U . . .
C5B C 0.7207(8) 0.2529(10) 0.25222(15) 0.0328(16) Uani 1 1 d . . . . .
C6B C 0.5815(7) 0.3218(11) 0.21972(19) 0.0417(16) Uani 1 1 d . . . . .
H6B1 H 0.482140 0.241972 0.211365 0.050 Uiso 1 1 calc R U . . .
H6B2 H 0.512420 0.411445 0.233159 0.050 Uiso 1 1 calc R U . . .
C7B C 0.5812(7) 0.4627(10) 0.15108(18) 0.0324(15) Uani 1 1 d . . . . .
C8B C 0.6405(7) 0.5102(9) 0.10870(17) 0.0324(15) Uani 1 1 d . . . . .
C9B C 0.5084(9) 0.6038(9) 0.0798(2) 0.0307(15) Uani 1 1 d . . . . .
H9B H 0.388934 0.641415 0.091276 0.037 Uiso 1 1 calc R U . . .
C10B C 0.5504(7) 0.6381(9) 0.03769(18) 0.0338(16) Uani 1 1 d . . . . .
H10B H 0.459304 0.697196 0.020606 0.041 Uiso 1 1 calc R U . . .
C11B C 0.7340(7) 0.5856(9) 0.01808(17) 0.0272(14) Uani 1 1 d . . . . .
C12B C 0.8651(7) 0.4940(9) 0.04565(15) 0.0272(14) Uani 1 1 d . . . . .
H12B H 0.983226 0.455204 0.033746 0.033 Uiso 1 1 calc R U . . .
C13B C 0.8232(6) 0.4606(9) 0.08949(17) 0.0286(14) Uani 1 1 d . . . . .
C14B C 0.9670(8) 0.5661(10) -0.04441(19) 0.0383(18) Uani 1 1 d . . . . .
H14C H 1.073548 0.566477 -0.022044 0.046 Uiso 1 1 calc R U . . .
H14D H 1.004683 0.639705 -0.067867 0.046 Uiso 1 1 calc R U . . .
C15B C 0.9490(10) 0.3995(12) -0.0638(3) 0.063(2) Uani 1 1 d . . . . .
H15D H 1.074153 0.368915 -0.076527 0.095 Uiso 1 1 calc R U . . .
H15E H 0.915137 0.325228 -0.040688 0.095 Uiso 1 1 calc R U . . .
H15F H 0.846205 0.398526 -0.086555 0.095 Uiso 1 1 calc R U . . .
C16B C 0.6404(8) 0.7075(11) -0.05468(19) 0.042(2) Uani 1 1 d . . . . .
H16C H 0.715040 0.760836 -0.077828 0.051 Uiso 1 1 calc R U . . .
H16D H 0.570662 0.789376 -0.038038 0.051 Uiso 1 1 calc R U . . .
C17B C 0.4896(11) 0.5989(10) -0.0761(3) 0.051(2) Uani 1 1 d . . . . .
H17D H 0.402374 0.660335 -0.095295 0.076 Uiso 1 1 calc R U . . .
H17E H 0.556899 0.518977 -0.093341 0.076 Uiso 1 1 calc R U . . .
H17F H 0.412365 0.547548 -0.053507 0.076 Uiso 1 1 calc R U . . .
N1A N 0.5886(6) 0.7621(8) 0.26042(15) 0.0371(14) Uani 1 1 d . . . . .
N2A N 0.8142(7) 0.6257(8) 0.32057(16) 0.0297(13) Uani 1 1 d . . . . .
N3A N 0.7190(6) 0.3835(8) 0.52462(15) 0.0355(13) Uani 1 1 d . . . . .
N1B N 0.9092(6) 0.2455(9) 0.23945(14) 0.0351(14) Uani 1 1 d . . . . .
N2B N 0.6811(6) 0.3758(8) 0.18054(16) 0.0308(13) Uani 1 1 d . . . . .
N3B N 0.7838(6) 0.6244(8) -0.02412(14) 0.0343(14) Uani 1 1 d . . . . .
O1A O 0.5481(5) 0.6302(8) 0.38656(11) 0.0430(15) Uani 1 1 d . . . . .
O2A O 0.3743(5) 0.5233(8) 0.30653(13) 0.0425(13) Uani 1 1 d . . . . .
O3A O 0.3659(6) 0.8368(7) 0.32992(13) 0.0485(14) Uani 1 1 d . . . . .
O1B O 0.9500(4) 0.3712(7) 0.11379(11) 0.0352(12) Uani 1 1 d . . . . .
O2B O 1.1325(7) 0.1749(9) 0.16976(14) 0.0594(16) Uani 1 1 d . . . . .
O3B O 1.1285(6) 0.4754(9) 0.19289(15) 0.0555(17) Uani 1 1 d . . . . .
V1A V 0.50752(12) 0.67556(10) 0.32465(3) 0.0295(3) Uani 1 1 d . . . . .
V1B V 0.99297(11) 0.33069(11) 0.17513(3) 0.0318(3) Uani 1 1 d . . . . .
H7B H 0.460(6) 0.516(7) 0.1606(16) 0.043(14) Uiso 1 1 d . . . . .
H7A H 1.063(5) 0.532(5) 0.3416(12) 0.016(10) Uiso 1 1 d . . . . .

loop_
_atom_site_aniso_label
_atom_site_aniso_U_11
_atom_site_aniso_U_22
_atom_site_aniso_U_33
_atom_site_aniso_U_23
_atom_site_aniso_U_13
_atom_site_aniso_U_12
C1A 0.036(3) 0.074(5) 0.028(3) 0.005(4) 0.002(2) 0.023(4)
C2A 0.039(3) 0.062(6) 0.067(4) 0.005(4) -0.003(3) 0.013(4)
C3A 0.056(4) 0.068(5) 0.033(3) 0.008(4) 0.019(3) 0.004(4)
C4A 0.050(3) 0.073(6) 0.017(2) 0.013(4) 0.013(2) 0.004(4)
C5A 0.029(3) 0.040(4) 0.034(3) 0.008(3) 0.007(3) 0.005(3)
C6A 0.032(2) 0.045(3) 0.018(2) 0.007(3) 0.0031(19) 0.004(3)
C7A 0.026(2) 0.033(4) 0.028(3) -0.004(3) 0.003(2) -0.002(3)
C8A 0.025(2) 0.024(3) 0.032(3) -0.002(3) 0.004(2) -0.004(3)
C9A 0.037(3) 0.044(4) 0.042(4) -0.012(3) 0.013(3) 0.006(3)
C10A 0.041(3) 0.040(5) 0.030(3) 0.006(3) -0.004(2) 0.009(3)
C11A 0.036(3) 0.026(4) 0.038(3) -0.005(3) 0.007(2) -0.006(3)
C12A 0.032(3) 0.040(4) 0.040(3) -0.001(4) 0.009(2) 0.003(3)
C13A 0.036(3) 0.030(4) 0.020(2) 0.000(3) -0.004(2) 0.011(3)
C14A 0.051(3) 0.040(4) 0.029(3) 0.015(3) 0.011(3) -0.002(3)
C15A 0.057(4) 0.037(4) 0.056(4) 0.000(4) 0.010(3) 0.005(3)
C16A 0.047(3) 0.034(4) 0.027(3) 0.013(3) -0.003(2) -0.005(3)
C17A 0.037(4) 0.080(6) 0.051(4) -0.008(4) -0.018(3) 0.010(4)
C1B 0.034(3) 0.077(6) 0.055(4) 0.024(5) -0.003(3) -0.005(4)
C2B 0.057(4) 0.082(6) 0.018(3) 0.023(4) -0.005(2) 0.013(4)
C3B 0.058(4) 0.059(5) 0.035(3) 0.016(4) -0.007(3) 0.003(4)
C4B 0.029(2) 0.051(5) 0.064(4) 0.005(4) 0.001(3) 0.005(3)
C5B 0.034(3) 0.042(4) 0.022(3) -0.009(3) 0.003(2) -0.002(3)
C6B 0.022(2) 0.057(4) 0.047(3) 0.002(3) 0.012(2) 0.007(3)
C7B 0.021(2) 0.040(4) 0.036(3) -0.002(3) 0.003(2) 0.013(3)
C8B 0.030(2) 0.043(4) 0.024(3) -0.002(3) 0.000(2) 0.017(3)
C9B 0.024(3) 0.035(4) 0.032(3) 0.008(3) -0.005(2) 0.014(3)
C10B 0.029(2) 0.030(4) 0.043(3) 0.002(3) 0.000(2) 0.010(3)
C11B 0.028(2) 0.030(4) 0.024(2) 0.006(3) -0.0057(19) 0.001(3)
C12B 0.021(2) 0.038(4) 0.023(3) 0.002(3) 0.0001(19) 0.005(3)
C13B 0.019(2) 0.032(4) 0.035(3) -0.005(3) 0.004(2) -0.005(3)
C14B 0.023(2) 0.052(5) 0.040(4) 0.003(4) 0.002(2) -0.001(3)
C15B 0.044(3) 0.063(6) 0.083(5) -0.002(5) 0.003(3) 0.019(4)
C16B 0.040(3) 0.047(6) 0.040(3) 0.011(4) 0.005(2) 0.009(4)
C17B 0.050(4) 0.041(4) 0.061(5) -0.002(4) -0.004(3) 0.007(3)
N1A 0.029(2) 0.044(4) 0.038(3) 0.006(3) 0.002(2) -0.005(3)
N2A 0.029(2) 0.035(3) 0.025(2) 0.001(2) 0.013(2) 0.000(2)
N3A 0.038(2) 0.034(4) 0.035(2) 0.003(3) 0.0070(19) -0.002(3)
N1B 0.030(2) 0.051(4) 0.024(2) 0.002(3) 0.001(2) 0.014(3)
N2B 0.019(2) 0.046(4) 0.026(2) -0.002(3) -0.0040(18) 0.006(2)
N3B 0.032(2) 0.043(4) 0.028(2) 0.013(3) -0.0033(18) 0.003(3)
O1A 0.0376(19) 0.068(4) 0.0238(19) 0.003(3) 0.0054(15) 0.022(3)
O2A 0.035(2) 0.056(3) 0.036(2) -0.011(3) 0.0111(17) -0.004(2)
O3A 0.056(2) 0.054(3) 0.036(2) 0.000(3) 0.0121(19) 0.035(3)
O1B 0.0240(16) 0.053(3) 0.0288(19) 0.004(2) 0.0038(14) 0.014(2)
O2B 0.053(3) 0.080(4) 0.046(3) 0.013(4) 0.005(2) 0.029(4)
O3B 0.033(2) 0.085(5) 0.049(3) -0.005(3) 0.001(2) -0.016(3)
V1A 0.0226(4) 0.0409(7) 0.0251(5) 0.0013(5) 0.0027(3) 0.0082(5)
V1B 0.0221(4) 0.0480(8) 0.0256(5) -0.0001(6) 0.0030(3) 0.0070(5)

loop_
_atom_type_symbol
_atom_type_description
_atom_type_scat_dispersion_real
_atom_type_scat_dispersion_imag
_atom_type_scat_source
C C 0.0033 0.0016 'International Tables Vol C Tables 4.2.6.8 and 6.1.1.4'
H H 0.0000 0.0000 'International Tables Vol C Tables 4.2.6.8 and 6.1.1.4'
N N 0.0061 0.0033 'International Tables Vol C Tables 4.2.6.8 and 6.1.1.4'
O O 0.0106 0.0060 'International Tables Vol C Tables 4.2.6.8 and 6.1.1.4'
V V 0.3005 0.5294 'International Tables Vol C Tables 4.2.6.8 and 6.1.1.4'

loop_
_geom_angle_atom_site_label_1
_geom_angle_atom_site_label_2
_geom_angle_atom_site_label_3
_geom_angle
_geom_angle_site_symmetry_1
_geom_angle_site_symmetry_3
_geom_angle_publ_flag
C2A C1A N1A 124.2(5) . . ?
C2A C1A H1A 117.9 . . ?
N1A C1A H1A 117.9 . . ?
C1A C2A C3A 119.6(6) . . ?
C1A C2A H2A 120.2 . . ?
C3A C2A H2A 120.2 . . ?
C4A C3A C2A 116.6(6) . . ?
C4A C3A H3A 121.7 . . ?
C2A C3A H3A 121.7 . . ?
C3A C4A C5A 120.3(5) . . ?
C3A C4A H4A 119.8 . . ?
C5A C4A H4A 119.8 . . ?
N1A C5A C4A 121.7(5) . . ?
N1A C5A C6A 115.5(5) . . ?
C4A C5A C6A 122.7(5) . . ?
N2A C6A C5A 108.2(4) . . ?
N2A C6A H6A1 110.1 . . ?
C5A C6A H6A1 110.1 . . ?
N2A C6A H6A2 110.1 . . ?
C5A C6A H6A2 110.1 . . ?
H6A1 C6A H6A2 108.4 . . ?
N2A C7A C8A 124.6(5) . . ?
N2A C7A H7A 117(2) . . ?
C8A C7A H7A 118(2) . . ?
C9A C8A C13A 118.4(5) . . ?
C9A C8A C7A 119.7(5) . . ?
C13A C8A C7A 121.4(5) . . ?
C8A C9A C10A 123.0(6) . . ?
C8A C9A H9A 118.5 . . ?
C10A C9A H9A 118.5 . . ?
C9A C10A C11A 119.4(6) . . ?
C9A C10A H10A 120.3 . . ?
C11A C10A H10A 120.3 . . ?
N3A C11A C12A 122.4(5) . . ?
N3A C11A C10A 120.4(6) . . ?
C12A C11A C10A 117.2(5) . . ?
C13A C12A C11A 122.3(5) . . ?
C13A C12A H12A 118.9 . . ?
C11A C12A H12A 118.9 . . ?
O1A C13A C12A 117.6(5) . . ?
O1A C13A C8A 122.7(5) . . ?
C12A C13A C8A 119.7(5) . . ?
N3A C14A C15A 116.0(6) . . ?
N3A C14A H14A 108.3 . . ?
C15A C14A H14A 108.3 . . ?
N3A C14A H14B 108.3 . . ?
C15A C14A H14B 108.3 . . ?
H14A C14A H14B 107.4 . . ?
C14A C15A H15A 109.5 . . ?
C14A C15A H15B 109.5 . . ?
H15A C15A H15B 109.5 . . ?
C14A C15A H15C 109.5 . . ?
H15A C15A H15C 109.5 . . ?
H15B C15A H15C 109.5 . . ?
N3A C16A C17A 112.1(6) . . ?
N3A C16A H16A 109.2 . . ?
C17A C16A H16A 109.2 . . ?
N3A C16A H16B 109.2 . . ?
C17A C16A H16B 109.2 . . ?
H16A C16A H16B 107.9 . . ?
C16A C17A H17A 109.5 . . ?
C16A C17A H17B 109.5 . . ?
H17A C17A H17B 109.5 . . ?
C16A C17A H17C 109.5 . . ?
H17A C17A H17C 109.5 . . ?
H17B C17A H17C 109.5 . . ?
N1B C1B C2B 122.0(5) . . ?
N1B C1B H1B 119.0 . . ?
C2B C1B H1B 119.0 . . ?
C3B C2B C1B 118.2(6) . . ?
C3B C2B H2B 120.9 . . ?
C1B C2B H2B 120.9 . . ?
C2B C3B C4B 120.7(7) . . ?
C2B C3B H3B 119.6 . . ?
C4B C3B H3B 119.6 . . ?
C5B C4B C3B 118.7(5) . . ?
C5B C4B H4B 120.6 . . ?
C3B C4B H4B 120.6 . . ?
N1B C5B C4B 121.2(5) . . ?
N1B C5B C6B 115.2(5) . . ?
C4B C5B C6B 123.6(5) . . ?
N2B C6B C5B 111.9(4) . . ?
N2B C6B H6B1 109.2 . . ?
C5B C6B H6B1 109.2 . . ?
N2B C6B H6B2 109.2 . . ?
C5B C6B H6B2 109.2 . . ?
H6B1 C6B H6B2 107.9 . . ?
N2B C7B C8B 128.3(5) . . ?
N2B C7B H7B 118(3) . . ?
C8B C7B H7B 113(3) . . ?
C7B C8B C13B 123.1(5) . . ?
C7B C8B C9B 121.1(5) . . ?
C13B C8B C9B 115.6(5) . . ?
C10B C9B C8B 123.1(5) . . ?
C10B C9B H9B 118.4 . . ?
C8B C9B H9B 118.4 . . ?
C9B C10B C11B 121.2(5) . . ?
C9B C10B H10B 119.4 . . ?
C11B C10B H10B 119.4 . . ?
N3B C11B C12B 121.0(5) . . ?
N3B C11B C10B 122.3(5) . . ?
C12B C11B C10B 116.7(5) . . ?
C13B C12B C11B 122.1(5) . . ?
C13B C12B H12B 118.9 . . ?
C11B C12B H12B 118.9 . . ?
O1B C13B C12B 119.8(4) . . ?
O1B C13B C8B 118.9(5) . . ?
C12B C13B C8B 121.2(5) . . ?
N3B C14B C15B 113.9(6) . . ?
N3B C14B H14C 108.8 . . ?
C15B C14B H14C 108.8 . . ?
N3B C14B H14D 108.8 . . ?
C15B C14B H14D 108.8 . . ?
H14C C14B H14D 107.7 . . ?
C14B C15B H15D 109.5 . . ?
C14B C15B H15E 109.5 . . ?
H15D C15B H15E 109.5 . . ?
C14B C15B H15F 109.5 . . ?
H15D C15B H15F 109.5 . . ?
H15E C15B H15F 109.5 . . ?
N3B C16B C17B 114.0(7) . . ?
N3B C16B H16C 108.8 . . ?
C17B C16B H16C 108.8 . . ?
N3B C16B H16D 108.8 . . ?
C17B C16B H16D 108.8 . . ?
H16C C16B H16D 107.6 . . ?
C16B C17B H17D 109.5 . . ?
C16B C17B H17E 109.5 . . ?
H17D C17B H17E 109.5 . . ?
C16B C17B H17F 109.5 . . ?
H17D C17B H17F 109.5 . . ?
H17E C17B H17F 109.5 . . ?
C1A N1A C5A 117.3(5) . . ?
C1A N1A V1A 122.1(3) . . ?
C5A N1A V1A 120.6(4) . . ?
C7A N2A C6A 112.0(4) . . ?
C7A N2A V1A 127.4(4) . . ?
C6A N2A V1A 120.1(4) . . ?
C11A N3A C16A 123.0(5) . . ?
C11A N3A C14A 120.7(5) . . ?
C16A N3A C14A 115.8(5) . . ?
C5B N1B C1B 118.9(5) . . ?
C5B N1B V1B 120.7(4) . . ?
C1B N1B V1B 120.4(3) . . ?
C7B N2B C6B 119.1(4) . . ?
C7B N2B V1B 122.2(4) . . ?
C6B N2B V1B 118.5(4) . . ?
C11B N3B C14B 122.1(5) . . ?
C11B N3B C16B 121.5(4) . . ?
C14B N3B C16B 115.8(4) . . ?
C13A O1A V1A 134.5(3) . . ?
C13B O1B V1B 135.8(3) . . ?
O2A V1A O3A 110.7(2) . . ?
O2A V1A O1A 103.7(2) . . ?
O3A V1A O1A 98.0(2) . . ?
O2A V1A N2A 110.7(2) . . ?
O3A V1A N2A 136.7(3) . . ?
O1A V1A N2A 83.97(17) . . ?
O2A V1A N1A 96.2(2) . . ?
O3A V1A N1A 88.1(2) . . ?
O1A V1A N1A 155.49(18) . . ?
N2A V1A N1A 75.58(18) . . ?
O3B V1B O2B 108.5(3) . . ?
O3B V1B O1B 105.4(3) . . ?
O2B V1B O1B 97.2(2) . . ?
O3B V1B N2B 113.1(3) . . ?
O2B V1B N2B 136.1(3) . . ?
O1B V1B N2B 84.83(16) . . ?
O3B V1B N1B 96.1(2) . . ?
O2B V1B N1B 89.1(2) . . ?
O1B V1B N1B 154.23(17) . . ?
N2B V1B N1B 73.62(17) . . ?

loop_
_geom_bond_atom_site_label_1
_geom_bond_atom_site_label_2
_geom_bond_distance
_geom_bond_site_symmetry_2
_geom_bond_publ_flag
C1A C2A 1.315(9) . ?
C1A N1A 1.354(7) . ?
C1A H1A 0.9300 . ?
C2A C3A 1.446(8) . ?
C2A H2A 0.9300 . ?
C3A C4A 1.361(10) . ?
C3A H3A 0.9300 . ?
C4A C5A 1.394(8) . ?
C4A H4A 0.9300 . ?
C5A N1A 1.354(6) . ?
C5A C6A 1.534(7) . ?
C6A N2A 1.504(7) . ?
C6A H6A1 0.9700 . ?
C6A H6A2 0.9700 . ?
C7A N2A 1.306(8) . ?
C7A C8A 1.428(7) . ?
C7A H7A 0.96(3) . ?
C8A C9A 1.364(9) . ?
C8A C13A 1.413(7) . ?
C9A C10A 1.403(9) . ?
C9A H9A 0.9300 . ?
C10A C11A 1.425(7) . ?
C10A H10A 0.9300 . ?
C11A N3A 1.369(7) . ?
C11A C12A 1.401(9) . ?
C12A C13A 1.397(7) . ?
C12A H12A 0.9300 . ?
C13A O1A 1.314(6) . ?
C14A N3A 1.459(8) . ?
C14A C15A 1.514(11) . ?
C14A H14A 0.9700 . ?
C14A H14B 0.9700 . ?
C15A H15A 0.9600 . ?
C15A H15B 0.9600 . ?
C15A H15C 0.9600 . ?
C16A N3A 1.453(7) . ?
C16A C17A 1.533(9) . ?
C16A H16A 0.9700 . ?
C16A H16B 0.9700 . ?
C17A H17A 0.9600 . ?
C17A H17B 0.9600 . ?
C17A H17C 0.9600 . ?
C1B N1B 1.352(8) . ?
C1B C2B 1.401(8) . ?
C1B H1B 0.9300 . ?
C2B C3B 1.312(9) . ?
C2B H2B 0.9300 . ?
C3B C4B 1.400(9) . ?
C3B H3B 0.9300 . ?
C4B C5B 1.375(8) . ?
C4B H4B 0.9300 . ?
C5B N1B 1.325(6) . ?
C5B C6B 1.454(8) . ?
C6B N2B 1.434(8) . ?
C6B H6B1 0.9700 . ?
C6B H6B2 0.9700 . ?
C7B N2B 1.316(8) . ?
C7B C8B 1.395(8) . ?
C7B H7B 0.97(5) . ?
C8B C13B 1.421(7) . ?
C8B C9B 1.454(8) . ?
C9B C10B 1.329(8) . ?
C9B H9B 0.9300 . ?
C10B C11B 1.438(7) . ?
C10B H10B 0.9300 . ?
C11B N3B 1.354(6) . ?
C11B C12B 1.418(7) . ?
C12B C13B 1.378(7) . ?
C12B H12B 0.9300 . ?
C13B O1B 1.336(7) . ?
C14B N3B 1.460(7) . ?
C14B C15B 1.510(12) . ?
C14B H14C 0.9700 . ?
C14B H14D 0.9700 . ?
C15B H15D 0.9600 . ?
C15B H15E 0.9600 . ?
C15B H15F 0.9600 . ?
C16B N3B 1.486(7) . ?
C16B C17B 1.493(10) . ?
C16B H16C 0.9700 . ?
C16B H16D 0.9700 . ?
C17B H17D 0.9600 . ?
C17B H17E 0.9600 . ?
C17B H17F 0.9600 . ?
N1A V1A 2.136(5) . ?
N2A V1A 2.097(5) . ?
N1B V1B 2.140(5) . ?
N2B V1B 2.127(4) . ?
O1A V1A 1.910(4) . ?
O2A V1A 1.638(6) . ?
O3A V1A 1.654(5) . ?
O1B V1B 1.888(3) . ?
O2B V1B 1.609(6) . ?
O3B V1B 1.595(6) . ?
